data_4101560
loop_
_publ_author_name
'Kato, Reizo'
'Tajima, Akiko'
'Nakao, Akiko'
'Tamura, Masafumi'

_publ_section_title
;
 Two pressure-induced superconducting anion radical salts exhibiting
 different spin states at ambient pressure.
;
_journal_issue 31
_journal_name_full 'Journal of the American Chemical Society'
_journal_page_first 10016
_journal_page_last 10017
_journal_paper_doi 10.1021/ja063525l
_journal_volume 128
_journal_year 2006
_chemical_formula_moiety 'C5 H14 P, 2(C6 Pd S10)'
_chemical_formula_sum 'C17 H14 P Pd2 S20'
_chemical_formula_weight 1103.27
_space_group_IT_number 11
_symmetry_cell_setting monoclinic
_symmetry_Int_Tables_number 11
_symmetry_space_group_name_Hall '-P 2yb'
_symmetry_space_group_name_H-M 'P 1 21/m 1'
_cell_angle_alpha 90.0000
_cell_angle_beta 114.302(2)
_cell_angle_gamma 90.0000
_cell_formula_units_Z 2
_cell_length_a 6.3962(3)
_cell_length_b 36.6911(5)
_cell_length_c 7.9290(3)
_cell_measurement_reflns_used 4824
_cell_measurement_temperature 297.0
_cell_measurement_theta_max 27.5
_cell_measurement_theta_min 3.0
_cell_volume 1695.92(10)
_computing_cell_refinement CRYSTALCLEAR
_computing_data_collection CRYSTALCLEAR
_computing_data_reduction CrystalStructure
_computing_publication_material 'CrystalStructure 3.7.0'
_computing_structure_refinement CRYSTALS
_diffrn_detector_area_resol_mean 14.71
_diffrn_measured_fraction_theta_full 0.994
_diffrn_measured_fraction_theta_max 0.994
_diffrn_measurement_device_type 'Rigaku/MSC Mercury CCD'
_diffrn_measurement_method \w
_diffrn_radiation_type 'Mo K\a'
_diffrn_radiation_wavelength 0.7107
_diffrn_reflns_av_R_equivalents 0.035
_diffrn_reflns_limit_h_max 8
_diffrn_reflns_limit_h_min -8
_diffrn_reflns_limit_k_max 47
_diffrn_reflns_limit_k_min -47
_diffrn_reflns_limit_l_max 8
_diffrn_reflns_limit_l_min -10
_diffrn_reflns_number 25415
_diffrn_reflns_theta_full 27.48
_diffrn_reflns_theta_max 27.48
_exptl_absorpt_coefficient_mu 2.356
_exptl_absorpt_correction_T_max 0.624
_exptl_absorpt_correction_T_min 0.386
_exptl_absorpt_correction_type numerical
_exptl_absorpt_process_details
;
    Higashi, T. (1999). Program for Absorption Correction.
    Rigaku Corporation, Tokyo, Japan.
;
_exptl_crystal_colour Black
_exptl_crystal_density_diffrn 2.160
_exptl_crystal_density_method 'not measured'
_exptl_crystal_description Plate
_exptl_crystal_F_000 1086.00
_exptl_crystal_size_max 0.35
_exptl_crystal_size_mid 0.20
_exptl_crystal_size_min 0.04
_refine_diff_density_max 1.39
_refine_diff_density_min -1.05
_refine_ls_extinction_coef 0.0000
_refine_ls_extinction_expression Fc^*^=kFc[1+0.001xFc^2^\l^3^/sin(2\q)]^-1/4^
_refine_ls_extinction_method SHELXL
_refine_ls_goodness_of_fit_ref 1.047
_refine_ls_hydrogen_treatment noref
_refine_ls_number_parameters 187
_refine_ls_number_reflns 3934
_refine_ls_R_factor_gt 0.0332
_refine_ls_shift/su_max -0.0020
_refine_ls_structure_factor_coef Fsqd
_refine_ls_weighting_details 'w = 1/[\s^2^(Fo^2^) + (0.1000P)^2^+0.0000P] where P=(Fo^2^+2Fc^2^)/3'
_refine_ls_weighting_scheme calc
_refine_ls_wR_factor_ref 0.0909
_reflns_number_gt 3797
_reflns_number_total 3934
_reflns_threshold_expression >2.0sigma(I)
_cod_data_source_file ja063525lsi20060525_015208.cif
_cod_data_source_block '__EtMe3P[Pd(dmit)2]2'
_cod_database_code 4101560

loop_
_symmetry_equiv_pos_site_id
_symmetry_equiv_pos_as_xyz
1 +X,+Y,+Z
2 -X,1/2+Y,-Z
3 -X,-Y,-Z
4 +X,1/2-Y,+Z

loop_
_atom_site_label
_atom_site_type_symbol
_atom_site_fract_x
_atom_site_fract_y
_atom_site_fract_z
_atom_site_U_iso_or_equiv
_atom_site_adp_type
_atom_site_occupancy
_atom_site_symmetry_multiplicity
_atom_site_calc_flag
_atom_site_refinement_flags
PD(1) Pd 0.02461(3) 0.481180(10) 0.68556(3) 0.02213(8) Uani 1.00 1 d .
S(1) S -0.21725(12) 0.43328(2) 0.53870(11) 0.02848(15) Uani 1.00 1 d .
S(2) S 0.33390(12) 0.44834(2) 0.69134(10) 0.02728(15) Uani 1.00 1 d .
S(3) S -0.27479(12) 0.51397(2) 0.70164(11) 0.02974(16) Uani 1.00 1 d .
S(4) S 0.27557(12) 0.52623(2) 0.84899(11) 0.02945(16) Uani 1.00 1 d .
S(5) S -0.11619(13) 0.35878(2) 0.43172(11) 0.03426(17) Uani 1.00 1 d .
S(6) S 0.37110(12) 0.37188(2) 0.57105(12) 0.03321(17) Uani 1.00 1 d .
S(7) S -0.28443(12) 0.58605(2) 0.87848(12) 0.03322(17) Uani 1.00 1 d .
S(8) S 0.20499(12) 0.59708(2) 1.00307(11) 0.03212(16) Uani 1.00 1 d .
S(9) S 0.19080(18) 0.29986(2) 0.40405(13) 0.0447(2) Uani 1.00 1 d .
S(10) S -0.07207(18) 0.65450(2) 1.07669(13) 0.0439(2) Uani 1.00 1 d .
P(1) P 0.4917(2) 0.2500 0.04563(18) 0.0343(2) Uani 1.00 2 d SP
C(1) C -0.0253(4) 0.40198(8) 0.5270(3) 0.0245(5) Uani 1.00 1 d .
C(2) C 0.2080(4) 0.40824(8) 0.5931(3) 0.0246(5) Uani 1.00 1 d .
C(3) C -0.1376(4) 0.55130(8) 0.8229(3) 0.0243(5) Uani 1.00 1 d .
C(4) C 0.0977(4) 0.55666(8) 0.8847(3) 0.0237(5) Uani 1.00 1 d .
C(5) C 0.1498(5) 0.34152(8) 0.4654(4) 0.0291(6) Uani 1.00 1 d .
C(6) C -0.0529(5) 0.61462(9) 0.9893(3) 0.0287(5) Uani 1.00 1 d .
C(7) C 0.6286(9) 0.2500 0.2915(8) 0.0561(15) Uani 1.00 2 d SP
C(8) C 0.5758(7) 0.21036(12) -0.0411(7) 0.0575(11) Uani 1.00 1 d .
C(9) C 0.1874(7) 0.2500 -0.0196(6) 0.0327(9) Uani 1.00 2 d B
C(11) C 0.0400(9) 0.2500 -0.2282(7) 0.0498(13) Uani 1.00 2 d B
H(1) H 0.5841 0.2289 0.3403 0.143 Uiso 1.00 1 c B
H(2) H 0.7906 0.2500 0.3335 0.143 Uiso 1.00 2 c B
H(4) H 0.5326 0.1884 0.0049 0.140 Uiso 1.00 1 c B
H(5) H 0.5033 0.2094 -0.1733 0.140 Uiso 1.00 1 c B
H(6) H 0.7383 0.2095 -0.0034 0.140 Uiso 1.00 1 c B
H(7) H 0.1472 0.2289 0.0301 0.112 Uiso 1.00 1 c B
H(9) H -0.1195 0.2500 -0.2497 0.126 Uiso 1.00 2 c B
H(10) H 0.0691 0.2286 -0.2814 0.126 Uiso 1.00 1 c B

loop_
_atom_site_aniso_label
_atom_site_aniso_U_11
_atom_site_aniso_U_22
_atom_site_aniso_U_33
_atom_site_aniso_U_12
_atom_site_aniso_U_13
_atom_site_aniso_U_23
PD(1) 0.02003(12) 0.02230(13) 0.02445(12) 0.00076(8) 0.00953(9) -0.00316(6)
S(1) 0.0218(3) 0.0280(3) 0.0365(3) -0.0021(2) 0.0130(2) -0.0065(2)
S(2) 0.0206(2) 0.0250(3) 0.0354(3) 0.0001(2) 0.0107(2) -0.0063(2)
S(3) 0.0211(3) 0.0289(3) 0.0411(4) -0.0025(2) 0.0147(2) -0.0098(2)
S(4) 0.0202(3) 0.0285(3) 0.0372(3) 0.0011(2) 0.0093(2) -0.0091(2)
S(5) 0.0322(3) 0.0282(3) 0.0404(4) -0.0057(3) 0.0130(3) -0.0097(3)
S(6) 0.0306(3) 0.0260(3) 0.0472(4) 0.0015(2) 0.0201(3) -0.0062(3)
S(7) 0.0285(3) 0.0326(4) 0.0435(4) 0.0027(2) 0.0198(3) -0.0084(3)
S(8) 0.0280(3) 0.0287(3) 0.0372(3) -0.0015(2) 0.0110(2) -0.0099(2)
S(9) 0.0576(5) 0.0281(4) 0.0549(5) 0.0000(3) 0.0298(4) -0.0124(3)
S(10) 0.0575(5) 0.0281(4) 0.0515(5) 0.0040(3) 0.0281(4) -0.0093(3)
P(1) 0.0272(5) 0.0372(6) 0.0429(6) 0.0000 0.0187(4) 0.0000
C(1) 0.0274(13) 0.0233(13) 0.0237(11) -0.0014(10) 0.0113(10) -0.0034(10)
C(2) 0.0273(13) 0.0207(13) 0.0286(12) 0.0003(10) 0.0142(11) -0.0026(10)
C(3) 0.0257(12) 0.0251(13) 0.0245(12) 0.0014(11) 0.0128(10) -0.0018(10)
C(4) 0.0249(12) 0.0226(13) 0.0234(11) 0.0002(10) 0.0098(10) -0.0028(9)
C(5) 0.0380(15) 0.0252(14) 0.0290(13) -0.0001(12) 0.0186(12) -0.0024(11)
C(6) 0.0351(14) 0.0283(14) 0.0250(12) 0.0039(12) 0.0149(11) 0.0015(10)
C(7) 0.034(2) 0.087(4) 0.044(2) 0.0000 0.013(2) 0.0000
C(8) 0.044(2) 0.054(2) 0.083(3) 0.0060(19) 0.034(2) -0.012(2)
C(9) 0.0277(19) 0.035(2) 0.038(2) 0.0000 0.0162(17) 0.0000
C(11) 0.043(2) 0.070(3) 0.033(2) 0.0000 0.012(2) 0.0000

loop_
_atom_type_symbol
_atom_type_description
_atom_type_scat_dispersion_real
_atom_type_scat_dispersion_imag
_atom_type_scat_source
C C 0.003 0.002
;
International Tables for Crystallography
(1992, Vol. C, Tables 4.2.6.8 and 6.1.1.4)
;
H H 0.000 0.000
;
International Tables for Crystallography
(1992, Vol. C, Table 6.1.1.4)
;
P P 0.102 0.094
;
International Tables for Crystallography
(1992, Vol. C, Tables 4.2.6.8 and 6.1.1.4)
;
Pd Pd -0.999 1.007
;
International Tables for Crystallography
(1992, Vol. C, Tables 4.2.6.8 and 6.1.1.4)
;
S S 0.125 0.123
;
International Tables for Crystallography
(1992, Vol. C, Tables 4.2.6.8 and 6.1.1.4)
;

loop_
_geom_angle_atom_site_label_1
_geom_angle_atom_site_label_2
_geom_angle_atom_site_label_3
_geom_angle
_geom_angle_site_symmetry_1
_geom_angle_site_symmetry_3
S(1) PD(1) S(2) 90.20(2) . .
S(1) PD(1) S(3) 91.47(2) . .
S(1) PD(1) S(4) 176.07(2) . .
S(2) PD(1) S(3) 176.07(2) . .
S(2) PD(1) S(4) 88.29(2) . .
S(3) PD(1) S(4) 89.82(2) . .
PD(1) S(1) C(1) 101.01(9) . .
PD(1) S(2) C(2) 101.69(11) . .
PD(1) S(3) C(3) 101.81(11) . .
PD(1) S(4) C(4) 101.92(9) . .
C(1) S(5) C(5) 97.71(14) . .
C(2) S(6) C(5) 97.90(15) . .
C(3) S(7) C(6) 97.69(15) . .
C(4) S(8) C(6) 97.40(14) . .
C(7) P(1) C(8) 109.38(18) . .
C(7) P(1) C(8) 109.38(18) . 55504
C(7) P(1) C(9) 107.6(2) . .
C(8) P(1) C(8) 109.3(2) . 55504
C(8) P(1) C(9) 110.61(16) . .
C(8) P(1) C(9) 110.61(16) 55504 .
S(1) C(1) S(5) 120.87(17) . .
S(1) C(1) C(2) 123.7(2) . .
S(5) C(1) C(2) 115.4(2) . .
S(2) C(2) S(6) 121.08(17) . .
S(2) C(2) C(1) 123.4(2) . .
S(6) C(2) C(1) 115.6(2) . .
S(3) C(3) S(7) 121.78(17) . .
S(3) C(3) C(4) 123.1(2) . .
S(7) C(3) C(4) 115.1(2) . .
S(4) C(4) S(8) 120.54(16) . .
S(4) C(4) C(3) 123.3(2) . .
S(8) C(4) C(3) 116.1(2) . .
S(5) C(5) S(6) 113.41(17) . .
S(5) C(5) S(9) 123.84(18) . .
S(6) C(5) S(9) 122.8(2) . .
S(7) C(6) S(8) 113.63(19) . .
S(7) C(6) S(10) 123.8(2) . .
S(8) C(6) S(10) 122.55(18) . .
P(1) C(9) C(11) 115.1(4) . .
P(1) C(7) H(1) 110.4 . .
P(1) C(7) H(1) 110.4 . 55504
P(1) C(7) H(2) 111.0 . .
H(1) C(7) H(1) 107.7 . 55504
H(1) C(7) H(2) 108.7 . .
H(1) C(7) H(2) 108.7 55504 .
P(1) C(8) H(4) 110.8 . .
P(1) C(8) H(5) 111.4 . .
P(1) C(8) H(6) 111.5 . .
H(4) C(8) H(5) 107.2 . .
H(4) C(8) H(6) 107.3 . .
H(5) C(8) H(6) 108.4 . .
P(1) C(9) H(7) 109.0 . .
P(1) C(9) H(7) 109.0 . 55504
C(11) C(9) H(7) 107.2 . .
C(11) C(9) H(7) 107.2 . 55504
H(7) C(9) H(7) 109.1 . 55504
C(9) C(11) H(9) 109.1 . .
C(9) C(11) H(10) 109.6 . .
C(9) C(11) H(10) 109.6 . 55504
H(9) C(11) H(10) 108.1 . .
H(9) C(11) H(10) 108.1 . 55504
H(10) C(11) H(10) 112.2 . 55504

loop_
_geom_bond_atom_site_label_1
_geom_bond_atom_site_label_2
_geom_bond_distance
_geom_bond_site_symmetry_2
PD(1) S(1) 2.3141(7) .
PD(1) S(2) 2.3006(8) .
PD(1) S(3) 2.3091(8) .
PD(1) S(4) 2.2969(7) .
S(1) C(1) 1.711(3) .
S(2) C(2) 1.704(2) .
S(3) C(3) 1.696(2) .
S(4) C(4) 1.699(3) .
S(5) C(1) 1.749(2) .
S(5) C(5) 1.730(3) .
S(6) C(2) 1.746(3) .
S(6) C(5) 1.724(2) .
S(7) C(3) 1.744(3) .
S(7) C(6) 1.730(3) .
S(8) C(4) 1.738(2) .
S(8) C(6) 1.732(3) .
S(9) C(5) 1.657(3) .
S(10) C(6) 1.645(3) .
P(1) C(7) 1.778(5) .
P(1) C(8) 1.784(5) .
P(1) C(8) 1.784(5) 55504
P(1) C(9) 1.796(4) .
C(1) C(2) 1.382(4) .
C(3) C(4) 1.392(4) .
C(9) C(11) 1.530(6) .
C(7) H(1) 0.961 .
C(7) H(1) 0.961 55504
C(7) H(2) 0.949 .
C(8) H(4) 0.970 .
C(8) H(5) 0.957 .
C(8) H(6) 0.956 .
C(9) H(7) 0.952 .
C(9) H(7) 0.952 55504
C(11) H(9) 0.963 .
C(11) H(10) 0.944 .
C(11) H(10) 0.944 55504

loop_
_geom_contact_atom_site_label_1
_geom_contact_atom_site_label_2
_geom_contact_distance
_geom_contact_site_symmetry_2
PD(1) PD(1) 3.1469(3) 56603
S(1) S(2) 3.5878(12) 45501
S(1) S(3) 3.5829(9) 46603
S(1) S(4) 3.2942(12) 56603
S(1) S(6) 3.5538(11) 45501
S(1) S(7) 3.5953(9) 46603
S(2) S(1) 3.5878(12) 65501
S(2) S(3) 3.4499(11) 65501
S(2) S(3) 3.2855(11) 56603
S(2) S(4) 3.5917(9) 66703
S(2) S(8) 3.3860(9) 66703
S(3) S(1) 3.5829(9) 46603
S(3) S(2) 3.4499(11) 45501
S(3) S(2) 3.2855(11) 56603
S(3) S(3) 3.4631(9) 46603
S(3) S(4) 3.5503(13) 45501
S(4) S(1) 3.2942(12) 56603
S(4) S(2) 3.5917(9) 66703
S(4) S(3) 3.5503(13) 65501
S(4) S(4) 3.4675(9) 66703
S(4) S(7) 3.5001(11) 65501
S(6) S(1) 3.5538(11) 65501
S(6) S(8) 3.5377(9) 66703
S(7) S(1) 3.5953(9) 46603
S(7) S(4) 3.5001(11) 45501
S(8) S(2) 3.3860(9) 66703
S(8) S(6) 3.5377(9) 66703
S(10) C(1) 3.598(3) 56703
S(10) C(9) 3.5711(10) 55602
C(1) S(10) 3.598(3) 56703
C(1) C(4) 3.454(4) 56603
C(2) C(3) 3.473(4) 56603
C(3) C(2) 3.473(4) 56603
C(4) C(1) 3.454(4) 56603
C(9) S(10) 3.5711(10) 54602
C(9) S(10) 3.5711(10) 56603
S(6) H(5) 3.508 55604
S(9) H(1) 2.957 55504
S(9) H(2) 3.006 45501
S(9) H(5) 3.135 55604
S(9) H(6) 3.352 45504
S(9) H(7) 3.049 55504
S(9) H(10) 3.085 55604
S(10) H(4) 3.013 55602
S(10) H(6) 3.161 65602
S(10) H(7) 2.839 55602
S(10) H(10) 3.164 55602
C(5) H(5) 3.388 55604
C(5) H(10) 3.432 55604
C(7) H(9) 3.318 65601
C(7) H(10) 3.488 65601
C(7) H(10) 3.488 65604
C(8) H(7) 3.527 65501
C(8) H(9) 3.362 65501
C(9) H(6) 3.283 45501
C(9) H(6) 3.283 45504
C(11) H(1) 3.549 45401
C(11) H(1) 3.549 45404
C(11) H(2) 3.172 45401
C(11) H(6) 3.455 45501
C(11) H(6) 3.455 45504
H(1) S(9) 2.957 55504
H(1) C(11) 3.549 65601
H(1) H(9) 3.113 65601
H(1) H(10) 3.311 65601
H(2) S(9) 3.006 65501
H(2) S(9) 3.006 65504
H(2) C(11) 3.172 65601
H(2) H(9) 3.113 65601
H(2) H(10) 2.938 65601
H(2) H(10) 2.938 65604
H(4) S(10) 3.013 54602
H(5) S(6) 3.508 55404
H(5) S(9) 3.135 55404
H(5) C(5) 3.388 55404
H(5) H(9) 3.100 65501
H(6) S(9) 3.352 65504
H(6) S(10) 3.161 64602
H(6) C(9) 3.283 65501
H(6) C(11) 3.455 65501
H(6) H(7) 2.616 65501
H(6) H(7) 3.384 65504
H(6) H(9) 2.882 65501
H(7) S(9) 3.049 55504
H(7) S(10) 2.839 54602
H(7) C(8) 3.527 45501
H(7) H(6) 2.616 45501
H(7) H(6) 3.384 45504
H(9) C(7) 3.318 45401
H(9) C(8) 3.362 45501
H(9) C(8) 3.362 45504
H(9) H(1) 3.113 45401
H(9) H(1) 3.113 45404
H(9) H(2) 3.113 45401
H(9) H(5) 3.100 45501
H(9) H(5) 3.100 45504
H(9) H(6) 2.882 45501
H(9) H(6) 2.882 45504
H(10) S(9) 3.085 55404
H(10) S(10) 3.164 54602
H(10) C(5) 3.432 55404
H(10) C(7) 3.488 45401
H(10) H(1) 3.311 45401
H(10) H(2) 2.938 45401

loop_
_geom_torsion_atom_site_label_1
_geom_torsion_atom_site_label_2
_geom_torsion_atom_site_label_3
_geom_torsion_atom_site_label_4
_geom_torsion
_geom_torsion_site_symmetry_1
S(1) PD(1) S(2) C(2) -1.87(11) .
S(2) PD(1) S(1) C(1) 1.45(11) .
S(1) PD(1) S(3) C(3) 176.07(11) .
S(3) PD(1) S(1) C(1) -175.00(11) .
S(2) PD(1) S(4) C(4) -176.69(11) .
S(4) PD(1) S(2) C(2) 174.50(11) .
S(3) PD(1) S(4) C(4) -0.13(11) .
S(4) PD(1) S(3) C(3) -0.22(11) .
PD(1) S(1) C(1) S(5) 178.19(15) .
PD(1) S(1) C(1) C(2) -0.6(2) .
PD(1) S(2) C(2) S(6) -177.45(16) .
PD(1) S(2) C(2) C(1) 2.2(2) .
PD(1) S(3) C(3) S(7) -179.50(16) .
PD(1) S(3) C(3) C(4) 0.7(2) .
PD(1) S(4) C(4) S(8) -179.23(15) .
PD(1) S(4) C(4) C(3) 0.6(2) .
C(1) S(5) C(5) S(6) 0.3(2) .
C(1) S(5) C(5) S(9) 180.0(2) .
C(5) S(5) C(1) S(1) -178.90(19) .
C(5) S(5) C(1) C(2) 0.0(2) .
C(2) S(6) C(5) S(5) -0.5(2) .
C(2) S(6) C(5) S(9) 179.8(2) .
C(5) S(6) C(2) S(2) -179.8(2) .
C(5) S(6) C(2) C(1) 0.5(2) .
C(3) S(7) C(6) S(8) -2.0(2) .
C(3) S(7) C(6) S(10) 178.8(2) .
C(6) S(7) C(3) S(3) -178.1(2) .
C(6) S(7) C(3) C(4) 1.8(2) .
C(4) S(8) C(6) S(7) 1.6(2) .
C(4) S(8) C(6) S(10) -179.2(2) .
C(6) S(8) C(4) S(4) 179.47(19) .
C(6) S(8) C(4) C(3) -0.4(2) .
C(8) P(1) C(9) C(11) -60.6(2) .
C(8) P(1) C(9) C(11) 60.6(2) 55504
S(1) C(1) C(2) S(2) -1.1(4) .
S(1) C(1) C(2) S(6) 178.51(17) .
S(5) C(1) C(2) S(2) 179.99(16) .
S(5) C(1) C(2) S(6) -0.4(3) .
S(3) C(3) C(4) S(4) -1.0(3) .
S(3) C(3) C(4) S(8) 178.89(17) .
S(7) C(3) C(4) S(4) 179.21(17) .
S(7) C(3) C(4) S(8) -0.9(3) .
